data_4337784
loop_
_publ_author_name
'Carreira-Barral, Israel'
'Rodr\'iguez-Blas, Teresa'
'Platas-Iglesias, Carlos'
'de Blas, Andr\'es'
'Esteban-G\'omez, David'

_publ_section_title
;
 Cooperative Anion Recognition in Copper(II) and Zinc(II) Complexes with a
 Ditopic Tripodal Ligand Containing a Urea Group.
;
_journal_issue 5
_journal_name_full 'Inorganic chemistry'
_journal_page_first 2554
_journal_page_last 2568
_journal_paper_doi 10.1021/ic402855r
_journal_volume 53
_journal_year 2014
_chemical_compound_source 'synthesis as described'
_chemical_formula_moiety 'C33 H31 Cu N6 O6, C7 H5 O2'
_chemical_formula_sum 'C40 H36 Cu N6 O8'
_chemical_formula_weight 792.29
_chemical_name_systematic
;
 ?
;
_space_group_IT_number 14
_symmetry_cell_setting monoclinic
_symmetry_Int_Tables_number 14
_symmetry_space_group_name_Hall '-P 2ybc'
_symmetry_space_group_name_H-M 'P 1 21/c 1'
_atom_sites_solution_hydrogens geom
_atom_sites_solution_primary heavy
_atom_sites_solution_secondary difmap
_audit_creation_date 2013-02-20T10:49:53-00:00
_audit_creation_method 'WinGX routine CIF_UPDATE'
_cell_angle_alpha 90
_cell_angle_beta 95.339(8)
_cell_angle_gamma 90
_cell_formula_units_Z 4
_cell_length_a 9.4204(11)
_cell_length_b 26.459(3)
_cell_length_c 14.3146(18)
_cell_measurement_reflns_used 1785
_cell_measurement_temperature 100(2)
_cell_measurement_theta_max 19.9359
_cell_measurement_theta_min 2.3043
_cell_measurement_wavelength 0.71073
_cell_volume 3552.5(7)
_computing_cell_refinement ' SAINT V7.68A (Bruker: Madison, 2009 ) in Apex2 suite.'
_computing_data_collection 'Apex2, Bruker Instrument Service v2010, 1-2'
_computing_data_reduction 'SAINT and XPREP Version 2008/2 (Sheldrick, Bruker AXS Inc.)'
_computing_molecular_graphics 'Ortep-3 for Windows (Farrugia, 1997)'
_computing_publication_material 'WinGX publication routines (Farrugia, 1999)'
_computing_structure_refinement 'SHELXL-97 (Sheldrick, 2008)'
_computing_structure_solution 'SHELXS-97 (Sheldrick, 2008)'
_diffrn_ambient_temperature 100(2)
_diffrn_measured_fraction_theta_full 0.996
_diffrn_measured_fraction_theta_max 0.996
_diffrn_measurement_device_type 'BRUKER-NONIUS X8 APEX KAPPA CCD'
_diffrn_measurement_method 'omega and  phi rotation with narrow frames'
_diffrn_radiation_monochromator graphite
_diffrn_radiation_probe x-ray
_diffrn_radiation_type MoK\a
_diffrn_radiation_wavelength 0.71073
_diffrn_reflns_av_R_equivalents 0.1146
_diffrn_reflns_av_unetI/netI 0.1219
_diffrn_reflns_limit_h_max 12
_diffrn_reflns_limit_h_min -12
_diffrn_reflns_limit_k_max 34
_diffrn_reflns_limit_k_min -34
_diffrn_reflns_limit_l_max 17
_diffrn_reflns_limit_l_min -18
_diffrn_reflns_number 38143
_diffrn_reflns_theta_full 27.88
_diffrn_reflns_theta_max 27.88
_diffrn_reflns_theta_min 2.92
_exptl_absorpt_coefficient_mu 0.68
_exptl_absorpt_correction_T_max 0.9281
_exptl_absorpt_correction_T_min 0.8116
_exptl_absorpt_correction_type multi-scan
_exptl_absorpt_process_details 'SADABS Version 2008/1 (Sheldrick, Bruker AXS Inc.'
_exptl_crystal_colour blue
_exptl_crystal_density_diffrn 1.481
_exptl_crystal_density_method 'not measured'
_exptl_crystal_description prism
_exptl_crystal_F_000 1644
_exptl_crystal_size_max 0.2
_exptl_crystal_size_mid 0.18
_exptl_crystal_size_min 0.07
_refine_diff_density_max 0.533
_refine_diff_density_min -0.659
_refine_diff_density_rms 0.094
_refine_ls_extinction_method none
_refine_ls_goodness_of_fit_ref 1.033
_refine_ls_hydrogen_treatment mixed
_refine_ls_matrix_type full
_refine_ls_number_parameters 504
_refine_ls_number_reflns 8447
_refine_ls_number_restraints 0
_refine_ls_restrained_S_all 1.033
_refine_ls_R_factor_all 0.1237
_refine_ls_R_factor_gt 0.0581
_refine_ls_shift/su_max 0.001
_refine_ls_shift/su_mean 0
_refine_ls_structure_factor_coef Fsqd
_refine_ls_weighting_details 'calc w=1/[\s^2^(Fo^2^)+(0.0482P)^2^+0.0000P] where P=(Fo^2^+2Fc^2^)/3'
_refine_ls_weighting_scheme calc
_refine_ls_wR_factor_gt 0.1159
_refine_ls_wR_factor_ref 0.1396
_reflns_number_gt 4805
_reflns_number_total 8447
_reflns_threshold_expression >2\s(I)
_cod_data_source_file ic402855r_si_002.cif
_cod_data_source_block 1200802_b1_0s
_cod_original_sg_symbol_H-M 'P 21/c'
_cod_database_code 4337784

loop_
_symmetry_equiv_pos_as_xyz
'x, y, z'
'-x, y+1/2, -z+1/2'
'-x, -y, -z'
'x, -y-1/2, z-1/2'

loop_
_atom_site_label
_atom_site_type_symbol
_atom_site_fract_x
_atom_site_fract_y
_atom_site_fract_z
_atom_site_U_iso_or_equiv
_atom_site_adp_type
_atom_site_occupancy
_atom_site_symmetry_multiplicity
_atom_site_calc_flag
_atom_site_refinement_flags
Cu1 Cu 0.59764(4) 0.820049(14) 0.07209(3) 0.02136(13) Uani 1 1 d .
C1 C 1.0336(3) 0.95821(12) 0.1824(2) 0.0226(8) Uani 1 1 d .
H1 H 0.9629 0.9786 0.1492 0.027 Uiso 1 1 calc R
C2 C 1.1188(3) 0.97703(12) 0.2589(2) 0.0218(8) Uani 1 1 d .
C3 C 1.2234(4) 0.94985(13) 0.3091(2) 0.0273(8) Uani 1 1 d .
H3 H 1.28 0.9643 0.3607 0.033 Uiso 1 1 calc R
C4 C 1.2433(4) 0.90015(13) 0.2815(2) 0.0274(8) Uani 1 1 d .
H4 H 1.3155 0.8802 0.3142 0.033 Uiso 1 1 calc R
C5 C 1.1597(4) 0.87972(12) 0.2074(2) 0.0252(8) Uani 1 1 d .
H5 H 1.173 0.8454 0.1908 0.03 Uiso 1 1 calc R
C6 C 1.0553(3) 0.90843(12) 0.1560(2) 0.0201(8) Uani 1 1 d .
C7 C 0.8584(3) 0.90245(12) 0.0289(2) 0.0194(7) Uani 1 1 d .
C8 C 0.7044(3) 0.87818(12) -0.1139(2) 0.0190(7) Uani 1 1 d .
C9 C 0.6834(3) 0.92690(12) -0.1490(2) 0.0217(8) Uani 1 1 d .
H9 H 0.7341 0.9544 -0.119 0.026 Uiso 1 1 calc R
C10 C 0.5893(3) 0.93558(12) -0.2273(2) 0.0253(8) Uani 1 1 d .
H10 H 0.5736 0.9691 -0.2499 0.03 Uiso 1 1 calc R
C11 C 0.5180(4) 0.89572(13) -0.2727(2) 0.0269(8) Uani 1 1 d .
H11 H 0.456 0.9017 -0.3278 0.032 Uiso 1 1 calc R
C12 C 0.5366(3) 0.84731(12) -0.2381(2) 0.0214(8) Uani 1 1 d .
H12 H 0.4874 0.8201 -0.27 0.026 Uiso 1 1 calc R
C13 C 0.6265(3) 0.83780(11) -0.1573(2) 0.0174(7) Uani 1 1 d .
C14 C 0.6361(3) 0.78478(12) -0.1190(2) 0.0210(8) Uani 1 1 d .
H14A H 0.7364 0.7775 -0.096 0.025 Uiso 1 1 calc R
H14B H 0.6078 0.7608 -0.1704 0.025 Uiso 1 1 calc R
C15 C 0.3924(3) 0.78819(12) -0.0702(2) 0.0207(7) Uani 1 1 d .
H15A H 0.3296 0.7664 -0.0357 0.025 Uiso 1 1 calc R
H15B H 0.3723 0.7811 -0.138 0.025 Uiso 1 1 calc R
C16 C 0.3610(4) 0.84273(12) -0.0514(2) 0.0228(8) Uani 1 1 d .
C17 C 0.2464(4) 0.86851(13) -0.0966(3) 0.0308(9) Uani 1 1 d .
H17 H 0.183 0.8522 -0.1425 0.037 Uiso 1 1 calc R
C18 C 0.2265(4) 0.91840(14) -0.0734(3) 0.0366(10) Uani 1 1 d .
H18 H 0.1486 0.9368 -0.1035 0.044 Uiso 1 1 calc R
C19 C 0.3193(4) 0.94161(14) -0.0066(3) 0.0378(10) Uani 1 1 d .
H19 H 0.3069 0.9761 0.0092 0.045 Uiso 1 1 calc R
C20 C 0.4297(4) 0.91405(13) 0.0365(2) 0.0284(9) Uani 1 1 d .
H20 H 0.4944 0.9297 0.0824 0.034 Uiso 1 1 calc R
C21 C 0.5650(3) 0.72315(11) -0.0067(2) 0.0201(8) Uani 1 1 d .
H21A H 0.5838 0.7012 -0.0601 0.024 Uiso 1 1 calc R
H21B H 0.4771 0.7109 0.0189 0.024 Uiso 1 1 calc R
C22 C 0.6877(3) 0.71971(12) 0.0679(2) 0.0191(7) Uani 1 1 d .
C23 C 0.7541(3) 0.67492(11) 0.0945(2) 0.0203(7) Uani 1 1 d .
H23 H 0.7296 0.6445 0.0616 0.024 Uiso 1 1 calc R
C24 C 0.8569(4) 0.67500(12) 0.1697(2) 0.0252(8) Uani 1 1 d .
H24 H 0.902 0.6444 0.1905 0.03 Uiso 1 1 calc R
C25 C 0.8934(3) 0.71983(12) 0.2144(2) 0.0242(8) Uani 1 1 d .
H25 H 0.9643 0.7205 0.2661 0.029 Uiso 1 1 calc R
C26 C 0.8264(3) 0.76336(13) 0.1834(2) 0.0219(8) Uani 1 1 d .
H26 H 0.8538 0.7944 0.2133 0.026 Uiso 1 1 calc R
C27 C 0.6041(3) 0.86545(12) 0.2514(2) 0.0200(8) Uani 1 1 d .
C28 C 0.6325(3) 0.91232(11) 0.3102(2) 0.0185(7) Uani 1 1 d .
C29 C 0.6999(3) 0.95340(11) 0.2751(2) 0.0223(8) Uani 1 1 d .
H29 H 0.7278 0.9524 0.213 0.027 Uiso 1 1 calc R
C30 C 0.7273(4) 0.99607(12) 0.3296(3) 0.0266(8) Uani 1 1 d .
H30 H 0.773 1.0244 0.3048 0.032 Uiso 1 1 calc R
C31 C 0.6881(4) 0.99727(13) 0.4200(3) 0.0281(9) Uani 1 1 d .
H31 H 0.7087 1.0262 0.4581 0.034 Uiso 1 1 calc R
C32 C 0.6186(3) 0.95625(12) 0.4555(2) 0.0242(8) Uani 1 1 d .
H32 H 0.59 0.9572 0.5174 0.029 Uiso 1 1 calc R
C33 C 0.5916(3) 0.91449(12) 0.4008(2) 0.0215(8) Uani 1 1 d .
H33 H 0.544 0.8864 0.4251 0.026 Uiso 1 1 calc R
N1 N 1.0934(3) 1.02913(10) 0.2899(2) 0.0271(7) Uani 1 1 d .
N2 N 0.9774(3) 0.88447(10) 0.08074(18) 0.0208(7) Uani 1 1 d .
H2 H 1.0051(12) 0.8575(11) 0.0665(6) 0.025 Uiso 1 1 calc R
N3 N 0.8020(3) 0.86721(10) -0.03550(18) 0.0201(7) Uani 1 1 d .
H3A H 0.8248(10) 0.8404(11) -0.0283(4) 0.024 Uiso 1 1 calc R
N4 N 0.5432(3) 0.77625(9) -0.04032(18) 0.0172(6) Uani 1 1 d .
N5 N 0.4483(3) 0.86494(9) 0.01479(18) 0.0199(6) Uani 1 1 d .
N6 N 0.7234(3) 0.76380(9) 0.11214(18) 0.0192(6) Uani 1 1 d .
O1 O 1.0105(3) 1.05606(9) 0.24021(18) 0.0334(6) Uani 1 1 d .
O2 O 1.1570(3) 1.04388(9) 0.36309(17) 0.0381(7) Uani 1 1 d .
O3 O 0.8071(2) 0.94437(8) 0.03971(15) 0.0235(5) Uani 1 1 d .
O5 O 0.6564(2) 0.86561(8) 0.17251(16) 0.0261(6) Uani 1 1 d .
O6 O 0.5328(2) 0.83064(8) 0.28202(15) 0.0238(6) Uani 1 1 d .
O4 O 0.4026(3) 0.76787(10) 0.15127(19) 0.0303(6) Uani 1 1 d .
H1W H 0.320(4) 0.7720(15) 0.137(3) 0.046 Uiso 1 1 d .
H2W H 0.423(4) 0.7884(14) 0.196(3) 0.046 Uiso 1 1 d .
C34 C 1.0563(3) 0.76302(12) 0.0032(2) 0.0189(7) Uani 1 1 d .
C35 C 1.0670(3) 0.70621(12) -0.0018(2) 0.0214(8) Uani 1 1 d .
C36 C 0.9849(4) 0.67975(13) -0.0719(2) 0.0251(8) Uani 1 1 d .
H36 H 0.9305 0.6978 -0.1201 0.03 Uiso 1 1 calc R
C37 C 0.9818(4) 0.62753(13) -0.0718(3) 0.0311(9) Uani 1 1 d .
H37 H 0.9248 0.61 -0.1196 0.037 Uiso 1 1 calc R
C38 C 1.0611(4) 0.60065(13) -0.0028(3) 0.0323(9) Uani 1 1 d .
H38 H 1.0575 0.5648 -0.0022 0.039 Uiso 1 1 calc R
C39 C 1.1462(4) 0.62654(13) 0.0657(3) 0.0314(9) Uani 1 1 d .
H39 H 1.2024 0.6082 0.1127 0.038 Uiso 1 1 calc R
C40 C 1.1497(3) 0.67880(12) 0.0659(2) 0.0242(8) Uani 1 1 d .
H40 H 1.209 0.6961 0.1128 0.029 Uiso 1 1 calc R
O7 O 1.1259(2) 0.78569(8) 0.06953(16) 0.0246(6) Uani 1 1 d .
O8 O 0.9750(2) 0.78436(8) -0.05915(16) 0.0251(6) Uani 1 1 d .

loop_
_atom_site_aniso_label
_atom_site_aniso_U_11
_atom_site_aniso_U_22
_atom_site_aniso_U_33
_atom_site_aniso_U_23
_atom_site_aniso_U_13
_atom_site_aniso_U_12
Cu1 0.0279(3) 0.0170(2) 0.0187(2) -0.00097(18) -0.00037(17) 0.00483(18)
C1 0.0159(18) 0.0238(18) 0.028(2) -0.0019(15) 0.0008(15) 0.0002(14)
C2 0.0174(18) 0.0209(17) 0.027(2) -0.0031(15) 0.0045(15) -0.0026(14)
C3 0.025(2) 0.033(2) 0.024(2) -0.0040(16) -0.0002(16) -0.0039(16)
C4 0.023(2) 0.030(2) 0.028(2) -0.0003(16) -0.0025(16) 0.0034(15)
C5 0.024(2) 0.0220(18) 0.029(2) -0.0039(15) -0.0019(16) 0.0039(14)
C6 0.0135(18) 0.0258(18) 0.0208(19) -0.0017(14) -0.0002(14) -0.0009(13)
C7 0.0188(18) 0.0177(17) 0.0216(19) 0.0017(14) 0.0008(15) -0.0022(14)
C8 0.0145(18) 0.0257(18) 0.0164(19) -0.0012(14) -0.0011(14) 0.0029(14)
C9 0.0200(19) 0.0201(17) 0.025(2) 0.0016(15) 0.0016(15) -0.0002(14)
C10 0.0225(19) 0.0229(18) 0.030(2) 0.0072(16) 0.0021(16) 0.0011(15)
C11 0.020(2) 0.037(2) 0.024(2) 0.0047(16) 0.0001(15) 0.0027(16)
C12 0.0172(18) 0.0263(18) 0.0204(19) -0.0009(15) 0.0005(14) -0.0023(14)
C13 0.0165(17) 0.0199(16) 0.0162(18) -0.0018(14) 0.0037(14) 0.0015(13)
C14 0.0184(18) 0.0240(18) 0.0197(19) -0.0049(14) -0.0033(15) -0.0009(14)
C15 0.0170(18) 0.0249(18) 0.0202(19) 0.0005(15) 0.0007(14) -0.0021(14)
C16 0.0209(19) 0.0242(18) 0.025(2) 0.0074(15) 0.0108(15) 0.0040(14)
C17 0.025(2) 0.036(2) 0.031(2) 0.0053(17) 0.0020(17) 0.0072(16)
C18 0.035(2) 0.038(2) 0.036(2) 0.0146(19) 0.0046(19) 0.0183(18)
C19 0.050(3) 0.029(2) 0.036(2) 0.0061(18) 0.011(2) 0.0181(19)
C20 0.034(2) 0.029(2) 0.024(2) 0.0006(16) 0.0090(17) 0.0071(16)
C21 0.0249(19) 0.0131(16) 0.0217(19) -0.0023(13) -0.0011(15) 0.0010(13)
C22 0.0221(19) 0.0177(17) 0.0177(18) 0.0027(14) 0.0035(14) -0.0011(13)
C23 0.0219(19) 0.0147(16) 0.0247(19) 0.0007(14) 0.0048(15) 0.0014(14)
C24 0.026(2) 0.0240(18) 0.026(2) 0.0088(16) 0.0075(16) 0.0074(15)
C25 0.0199(19) 0.0313(19) 0.021(2) 0.0024(16) 0.0011(15) 0.0060(15)
C26 0.0214(19) 0.0274(18) 0.0168(18) 0.0021(15) 0.0005(15) -0.0033(15)
C27 0.0213(19) 0.0192(17) 0.018(2) -0.0011(15) -0.0033(15) 0.0068(14)
C28 0.0166(18) 0.0150(16) 0.023(2) -0.0033(14) -0.0024(14) 0.0020(13)
C29 0.0226(19) 0.0202(17) 0.024(2) -0.0037(15) 0.0015(15) 0.0012(14)
C30 0.029(2) 0.0203(18) 0.030(2) -0.0047(16) -0.0002(17) -0.0025(15)
C31 0.026(2) 0.0249(19) 0.032(2) -0.0114(16) -0.0058(17) -0.0019(15)
C32 0.025(2) 0.0271(19) 0.0196(19) -0.0027(15) -0.0014(15) 0.0023(15)
C33 0.0226(19) 0.0202(17) 0.021(2) -0.0021(15) -0.0016(15) 0.0017(14)
N1 0.0268(17) 0.0258(16) 0.0285(18) -0.0073(14) 0.0012(14) -0.0036(13)
N2 0.0198(16) 0.0169(14) 0.0248(17) -0.0069(12) -0.0028(13) 0.0031(11)
N3 0.0233(16) 0.0119(13) 0.0241(17) 0.0010(12) -0.0041(12) 0.0025(11)
N4 0.0157(15) 0.0166(14) 0.0191(16) 0.0022(11) 0.0009(12) 0.0005(11)
N5 0.0242(16) 0.0164(14) 0.0200(16) 0.0015(12) 0.0071(13) 0.0032(12)
N6 0.0219(16) 0.0186(14) 0.0176(15) -0.0004(12) 0.0033(12) 0.0003(11)
O1 0.0318(15) 0.0251(13) 0.0411(17) -0.0045(12) -0.0088(13) 0.0026(11)
O2 0.0442(17) 0.0389(16) 0.0290(16) -0.0144(12) -0.0081(13) -0.0011(13)
O3 0.0257(13) 0.0167(12) 0.0270(14) -0.0012(10) -0.0040(11) 0.0030(10)
O5 0.0355(15) 0.0208(12) 0.0221(14) -0.0031(10) 0.0032(11) 0.0010(11)
O6 0.0318(14) 0.0178(12) 0.0210(13) 0.0004(10) -0.0016(11) -0.0031(10)
O4 0.0240(14) 0.0312(14) 0.0341(17) -0.0075(12) -0.0063(13) 0.0042(12)
C34 0.0165(18) 0.0203(17) 0.0208(19) -0.0033(15) 0.0065(15) 0.0016(13)
C35 0.0186(18) 0.0193(18) 0.027(2) -0.0021(15) 0.0028(15) 0.0000(14)
C36 0.0222(19) 0.0288(19) 0.024(2) -0.0037(16) 0.0022(15) 0.0021(15)
C37 0.025(2) 0.026(2) 0.041(2) -0.0099(17) -0.0006(18) -0.0019(16)
C38 0.026(2) 0.0185(18) 0.052(3) -0.0007(17) 0.0023(19) -0.0003(15)
C39 0.027(2) 0.0227(19) 0.044(2) 0.0068(17) -0.0008(18) 0.0032(15)
C40 0.0190(18) 0.0237(18) 0.029(2) 0.0003(16) -0.0031(15) -0.0014(14)
O7 0.0263(14) 0.0209(12) 0.0256(14) -0.0056(10) -0.0034(11) -0.0006(10)
O8 0.0234(13) 0.0238(13) 0.0270(14) 0.0016(10) -0.0036(11) 0.0057(10)

loop_
_atom_type_symbol
_atom_type_description
_atom_type_scat_dispersion_real
_atom_type_scat_dispersion_imag
_atom_type_scat_source
C C 0.0033 0.0016 'International Tables Vol C Tables 4.2.6.8 and 6.1.1.4'
H H 0 0 'International Tables Vol C Tables 4.2.6.8 and 6.1.1.4'
Cu Cu 0.3201 1.2651 'International Tables Vol C Tables 4.2.6.8 and 6.1.1.4'
N N 0.0061 0.0033 'International Tables Vol C Tables 4.2.6.8 and 6.1.1.4'
O O 0.0106 0.006 'International Tables Vol C Tables 4.2.6.8 and 6.1.1.4'

loop_
_geom_angle_atom_site_label_1
_geom_angle_atom_site_label_2
_geom_angle_atom_site_label_3
_geom_angle
_geom_angle_publ_flag
O5 Cu1 N6 97.70(10) y
O5 Cu1 N5 94.50(10) y
N6 Cu1 N5 167.22(11) y
O5 Cu1 N4 175.29(10) y
N6 Cu1 N4 84.17(10) y
N5 Cu1 N4 83.96(10) y
O5 Cu1 O4 99.85(9) y
N6 Cu1 O4 84.43(10) y
N5 Cu1 O4 89.76(10) y
N4 Cu1 O4 84.61(9) y
O5 Cu1 N3 88.14(9) y
N6 Cu1 N3 94.02(10) y
N5 Cu1 N3 90.17(9) y
N4 Cu1 N3 87.42(9) y
O4 Cu1 N3 171.99(8) y
O5 Cu1 O6 45.06(8) y
N6 Cu1 O6 87.36(9) y
N5 Cu1 O6 98.66(9) y
N4 Cu1 O6 139.54(9) y
O4 Cu1 O6 55.17(7) y
N3 Cu1 O6 132.69(7) y
C2 C1 C6 117.7(3) ?
C2 C1 H1 121.1 ?
C6 C1 H1 121.1 ?
C3 C2 C1 124.2(3) ?
C3 C2 N1 117.5(3) ?
C1 C2 N1 118.3(3) ?
C2 C3 C4 117.2(3) ?
C2 C3 H3 121.4 ?
C4 C3 H3 121.4 ?
C5 C4 C3 120.6(3) ?
C5 C4 H4 119.7 ?
C3 C4 H4 119.7 ?
C4 C5 C6 121.2(3) ?
C4 C5 H5 119.4 ?
C6 C5 H5 119.4 ?
C1 C6 C5 119.1(3) ?
C1 C6 N2 124.0(3) ?
C5 C6 N2 116.9(3) ?
O3 C7 N2 123.9(3) ?
O3 C7 N3 124.2(3) ?
N2 C7 N3 111.8(3) ?
C9 C8 C13 119.5(3) ?
C9 C8 N3 122.5(3) ?
C13 C8 N3 117.9(3) ?
C10 C9 C8 120.4(3) ?
C10 C9 H9 119.8 ?
C8 C9 H9 119.8 ?
C11 C10 C9 120.1(3) ?
C11 C10 H10 119.9 ?
C9 C10 H10 119.9 ?
C12 C11 C10 120.1(3) ?
C12 C11 H11 120 ?
C10 C11 H11 120 ?
C11 C12 C13 120.9(3) ?
C11 C12 H12 119.6 ?
C13 C12 H12 119.6 ?
C12 C13 C8 118.8(3) ?
C12 C13 C14 118.8(3) ?
C8 C13 C14 122.4(3) ?
C13 C14 N4 113.1(3) ?
C13 C14 H14A 109 ?
N4 C14 H14A 109 ?
C13 C14 H14B 109 ?
N4 C14 H14B 109 ?
H14A C14 H14B 107.8 ?
N4 C15 C16 110.7(3) ?
N4 C15 H15A 109.5 ?
C16 C15 H15A 109.5 ?
N4 C15 H15B 109.5 ?
C16 C15 H15B 109.5 ?
H15A C15 H15B 108.1 ?
N5 C16 C17 121.2(3) ?
N5 C16 C15 115.6(3) ?
C17 C16 C15 123.2(3) ?
C18 C17 C16 118.5(3) ?
C18 C17 H17 120.7 ?
C16 C17 H17 120.7 ?
C17 C18 C19 120.1(3) ?
C17 C18 H18 119.9 ?
C19 C18 H18 119.9 ?
C20 C19 C18 118.8(3) ?
C20 C19 H19 120.6 ?
C18 C19 H19 120.6 ?
N5 C20 C19 121.2(3) ?
N5 C20 H20 119.4 ?
C19 C20 H20 119.4 ?
N4 C21 C22 111.1(2) ?
N4 C21 H21A 109.4 ?
C22 C21 H21A 109.4 ?
N4 C21 H21B 109.4 ?
C22 C21 H21B 109.4 ?
H21A C21 H21B 108 ?
N6 C22 C23 121.6(3) ?
N6 C22 C21 114.9(3) ?
C23 C22 C21 123.3(3) ?
C22 C23 C24 118.8(3) ?
C22 C23 H23 120.6 ?
C24 C23 H23 120.6 ?
C25 C24 C23 119.4(3) ?
C25 C24 H24 120.3 ?
C23 C24 H24 120.3 ?
C26 C25 C24 119.2(3) ?
C26 C25 H25 120.4 ?
C24 C25 H25 120.4 ?
N6 C26 C25 122.3(3) ?
N6 C26 H26 118.9 ?
C25 C26 H26 118.9 ?
O6 C27 O5 125.5(3) ?
O6 C27 C28 119.1(3) ?
O5 C27 C28 115.4(3) ?
C29 C28 C33 119.1(3) ?
C29 C28 C27 120.6(3) ?
C33 C28 C27 120.3(3) ?
C28 C29 C30 120.4(3) ?
C28 C29 H29 119.8 ?
C30 C29 H29 119.8 ?
C31 C30 C29 119.7(3) ?
C31 C30 H30 120.1 ?
C29 C30 H30 120.1 ?
C30 C31 C32 120.2(3) ?
C30 C31 H31 119.9 ?
C32 C31 H31 119.9 ?
C33 C32 C31 119.5(3) ?
C33 C32 H32 120.3 ?
C31 C32 H32 120.3 ?
C32 C33 C28 121.1(3) ?
C32 C33 H33 119.4 ?
C28 C33 H33 119.4 ?
O2 N1 O1 123.0(3) ?
O2 N1 C2 118.5(3) ?
O1 N1 C2 118.6(3) ?
C7 N2 C6 127.2(3) ?
C7 N2 H2 116.4 ?
C6 N2 H2 116.4 ?
C7 N3 C8 124.9(3) ?
C7 N3 Cu1 99.87(19) ?
C8 N3 Cu1 95.54(18) ?
C7 N3 H3A 117.5 ?
C8 N3 H3A 117.5 ?
Cu1 N3 H3A 73.1 ?
C15 N4 C21 113.2(2) ?
C15 N4 C14 111.2(2) ?
C21 N4 C14 108.1(2) ?
C15 N4 Cu1 105.95(19) ?
C21 N4 Cu1 105.49(18) ?
C14 N4 Cu1 112.92(18) ?
C16 N5 C20 120.2(3) ?
C16 N5 Cu1 113.7(2) ?
C20 N5 Cu1 126.1(2) ?
C26 N6 C22 118.6(3) ?
C26 N6 Cu1 127.3(2) ?
C22 N6 Cu1 113.6(2) ?
C27 O5 Cu1 123.7(2) ?
C27 O6 Cu1 64.46(18) ?
Cu1 O4 H1W 122(3) ?
Cu1 O4 H2W 83(3) ?
H1W O4 H2W 104(4) ?
O8 C34 O7 124.4(3) ?
O8 C34 C35 117.0(3) ?
O7 C34 C35 118.7(3) ?
C40 C35 C36 118.5(3) ?
C40 C35 C34 121.5(3) ?
C36 C35 C34 119.9(3) ?
C37 C36 C35 120.7(3) ?
C37 C36 H36 119.6 ?
C35 C36 H36 119.6 ?
C38 C37 C36 120.4(3) ?
C38 C37 H37 119.8 ?
C36 C37 H37 119.8 ?
C37 C38 C39 119.4(3) ?
C37 C38 H38 120.3 ?
C39 C38 H38 120.3 ?
C40 C39 C38 120.5(3) ?
C40 C39 H39 119.8 ?
C38 C39 H39 119.8 ?
C39 C40 C35 120.5(3) ?
C39 C40 H40 119.7 ?
C35 C40 H40 119.7 ?

loop_
_geom_bond_atom_site_label_1
_geom_bond_atom_site_label_2
_geom_bond_distance
_geom_bond_publ_flag
Cu1 O5 1.918(2) y
Cu1 N6 1.955(3) y
Cu1 N5 1.961(3) y
Cu1 N4 2.010(3) y
Cu1 O4 2.637(3) y
Cu1 N3 2.861(3) y
Cu1 O6 3.134(2) y
C1 C2 1.388(4) ?
C1 C6 1.391(4) ?
C1 H1 0.95 ?
C2 C3 1.369(4) ?
C2 N1 1.475(4) ?
C3 C4 1.391(4) ?
C3 H3 0.95 ?
C4 C5 1.371(4) ?
C4 H4 0.95 ?
C5 C6 1.397(4) ?
C5 H5 0.95 ?
C6 N2 1.398(4) ?
C7 O3 1.225(4) ?
C7 N2 1.370(4) ?
C7 N3 1.382(4) ?
C8 C9 1.391(4) ?
C8 C13 1.407(4) ?
C8 N3 1.413(4) ?
C9 C10 1.381(4) ?
C9 H9 0.95 ?
C10 C11 1.380(4) ?
C10 H10 0.95 ?
C11 C12 1.378(4) ?
C11 H11 0.95 ?
C12 C13 1.392(4) ?
C12 H12 0.95 ?
C13 C14 1.506(4) ?
C14 N4 1.507(4) ?
C14 H14A 0.99 ?
C14 H14B 0.99 ?
C15 N4 1.479(4) ?
C15 C16 1.502(4) ?
C15 H15A 0.99 ?
C15 H15B 0.99 ?
C16 N5 1.333(4) ?
C16 C17 1.385(4) ?
C17 C18 1.378(5) ?
C17 H17 0.95 ?
C18 C19 1.378(5) ?
C18 H18 0.95 ?
C19 C20 1.369(5) ?
C19 H19 0.95 ?
C20 N5 1.351(4) ?
C20 H20 0.95 ?
C21 N4 1.493(4) ?
C21 C22 1.501(4) ?
C21 H21A 0.99 ?
C21 H21B 0.99 ?
C22 N6 1.355(4) ?
C22 C23 1.377(4) ?
C23 C24 1.379(4) ?
C23 H23 0.95 ?
C24 C25 1.376(4) ?
C24 H24 0.95 ?
C25 C26 1.367(4) ?
C25 H25 0.95 ?
C26 N6 1.340(4) ?
C26 H26 0.95 ?
C27 O6 1.244(4) ?
C27 O5 1.274(4) ?
C27 C28 1.509(4) ?
C28 C29 1.377(4) ?
C28 C33 1.387(4) ?
C29 C30 1.383(4) ?
C29 H29 0.95 ?
C30 C31 1.379(5) ?
C30 H30 0.95 ?
C31 C32 1.388(5) ?
C31 H31 0.95 ?
C32 C33 1.365(4) ?
C32 H32 0.95 ?
C33 H33 0.95 ?
N1 O2 1.221(3) ?
N1 O1 1.233(3) ?
N2 H2 0.7932 ?
N3 H3A 0.7463 ?
O4 H1W 0.79(4) ?
O4 H2W 0.85(4) ?
C34 O8 1.255(4) ?
C34 O7 1.255(4) ?
C34 C35 1.509(4) ?
C35 C40 1.391(4) ?
C35 C36 1.396(4) ?
C36 C37 1.382(4) ?
C36 H36 0.95 ?
C37 C38 1.379(5) ?
C37 H37 0.95 ?
C38 C39 1.388(5) ?
C38 H38 0.95 ?
C39 C40 1.383(4) ?
C39 H39 0.95 ?
C40 H40 0.95 ?

loop_
_geom_hbond_atom_site_label_D
_geom_hbond_atom_site_label_H
_geom_hbond_atom_site_label_A
_geom_hbond_distance_DH
_geom_hbond_distance_HA
_geom_hbond_distance_DA
_geom_hbond_angle_DHA
_geom_hbond_site_symmetry_A
N3 H3A O8 0.75 2.12 2.771(3) 145.5 .
N2 H2 O7 0.79 2.21 2.976(3) 161.5 .
N2 H2 O8 0.79 2.64 3.319(3) 144.9 .
O4 H2W O6 0.85(4) 1.89(4) 2.709(3) 159(4) .
O4 H1W O7 0.79(4) 2.03(4) 2.796(3) 166(4) 1_455

loop_
_geom_torsion_atom_site_label_1
_geom_torsion_atom_site_label_2
_geom_torsion_atom_site_label_3
_geom_torsion_atom_site_label_4
_geom_torsion
C6 C1 C2 C3 0.6(5)
C6 C1 C2 N1 -177.7(3)
C1 C2 C3 C4 -0.7(5)
N1 C2 C3 C4 177.8(3)
C2 C3 C4 C5 -0.6(5)
C3 C4 C5 C6 1.9(6)
C2 C1 C6 C5 0.6(5)
C2 C1 C6 N2 179.8(3)
C4 C5 C6 C1 -1.9(5)
C4 C5 C6 N2 178.9(3)
C13 C8 C9 C10 -1.5(5)
N3 C8 C9 C10 178.4(3)
C8 C9 C10 C11 -1.7(5)
C9 C10 C11 C12 2.3(5)
C10 C11 C12 C13 0.2(5)
C11 C12 C13 C8 -3.3(5)
C11 C12 C13 C14 176.2(3)
C9 C8 C13 C12 3.9(5)
N3 C8 C13 C12 -176.0(3)
C9 C8 C13 C14 -175.6(3)
N3 C8 C13 C14 4.5(5)
C12 C13 C14 N4 -97.8(3)
C8 C13 C14 N4 81.7(4)
N4 C15 C16 N5 -23.0(4)
N4 C15 C16 C17 159.4(3)
N5 C16 C17 C18 1.8(5)
C15 C16 C17 C18 179.3(3)
C16 C17 C18 C19 -0.1(6)
C17 C18 C19 C20 -0.7(6)
C18 C19 C20 N5 -0.2(6)
N4 C21 C22 N6 20.9(4)
N4 C21 C22 C23 -163.2(3)
N6 C22 C23 C24 1.7(5)
C21 C22 C23 C24 -173.9(3)
C22 C23 C24 C25 -1.9(5)
C23 C24 C25 C26 0.3(5)
C24 C25 C26 N6 1.7(5)
O6 C27 C28 C29 -174.1(3)
O5 C27 C28 C29 5.4(4)
O6 C27 C28 C33 6.2(4)
O5 C27 C28 C33 -174.3(3)
C33 C28 C29 C30 0.4(5)
C27 C28 C29 C30 -179.2(3)
C28 C29 C30 C31 0.6(5)
C29 C30 C31 C32 -1.4(5)
C30 C31 C32 C33 1.1(5)
C31 C32 C33 C28 0.0(5)
C29 C28 C33 C32 -0.8(5)
C27 C28 C33 C32 178.9(3)
C3 C2 N1 O2 -6.5(5)
C1 C2 N1 O2 172.0(3)
C3 C2 N1 O1 172.5(3)
C1 C2 N1 O1 -9.0(5)
O3 C7 N2 C6 3.5(5)
N3 C7 N2 C6 -175.3(3)
C1 C6 N2 C7 -8.8(5)
C5 C6 N2 C7 170.4(3)
O3 C7 N3 C8 18.4(5)
N2 C7 N3 C8 -162.9(3)
O3 C7 N3 Cu1 -85.6(3)
N2 C7 N3 Cu1 93.2(3)
C9 C8 N3 C7 17.6(5)
C13 C8 N3 C7 -162.4(3)
C9 C8 N3 Cu1 123.8(3)
C13 C8 N3 Cu1 -56.3(3)
O5 Cu1 N3 C7 0.54(18)
N6 Cu1 N3 C7 -97.05(19)
N5 Cu1 N3 C7 95.03(19)
N4 Cu1 N3 C7 178.98(19)
O4 Cu1 N3 C7 -175.5(5)
O6 Cu1 N3 C7 -6.9(2)
O5 Cu1 N3 C8 -126.40(18)
N6 Cu1 N3 C8 136.00(18)
N5 Cu1 N3 C8 -31.91(19)
N4 Cu1 N3 C8 52.04(18)
O4 Cu1 N3 C8 57.5(6)
O6 Cu1 N3 C8 -133.89(16)
C16 C15 N4 C21 148.2(3)
C16 C15 N4 C14 -90.0(3)
C16 C15 N4 Cu1 33.0(3)
C22 C21 N4 C15 -148.6(3)
C22 C21 N4 C14 87.8(3)
C22 C21 N4 Cu1 -33.2(3)
C13 C14 N4 C15 56.8(3)
C13 C14 N4 C21 -178.4(2)
C13 C14 N4 Cu1 -62.1(3)
O5 Cu1 N4 C15 -97.9(12)
N6 Cu1 N4 C15 148.4(2)
N5 Cu1 N4 C15 -26.81(19)
O4 Cu1 N4 C15 63.51(19)
N3 Cu1 N4 C15 -117.25(19)
O6 Cu1 N4 C15 69.5(2)
O5 Cu1 N4 C21 141.8(12)
N6 Cu1 N4 C21 28.2(2)
N5 Cu1 N4 C21 -147.1(2)
O4 Cu1 N4 C21 -56.77(19)
N3 Cu1 N4 C21 122.47(19)
O6 Cu1 N4 C21 -50.8(2)
O5 Cu1 N4 C14 24.0(13)
N6 Cu1 N4 C14 -89.7(2)
N5 Cu1 N4 C14 95.1(2)
O4 Cu1 N4 C14 -174.58(19)
N3 Cu1 N4 C14 4.65(18)
O6 Cu1 N4 C14 -168.63(15)
C17 C16 N5 C20 -2.7(5)
C15 C16 N5 C20 179.6(3)
C17 C16 N5 Cu1 177.6(3)
C15 C16 N5 Cu1 -0.2(4)
C19 C20 N5 C16 1.9(5)
C19 C20 N5 Cu1 -178.4(3)
O5 Cu1 N5 C16 -168.6(2)
N6 Cu1 N5 C16 -6.0(6)
N4 Cu1 N5 C16 15.9(2)
O4 Cu1 N5 C16 -68.7(2)
N3 Cu1 N5 C16 103.3(2)
O6 Cu1 N5 C16 -123.4(2)
O5 Cu1 N5 C20 11.7(3)
N6 Cu1 N5 C20 174.3(4)
N4 Cu1 N5 C20 -163.8(3)
O4 Cu1 N5 C20 111.6(3)
N3 Cu1 N5 C20 -76.4(3)
O6 Cu1 N5 C20 56.9(3)
C25 C26 N6 C22 -1.9(5)
C25 C26 N6 Cu1 169.7(2)
C23 C22 N6 C26 0.2(5)
C21 C22 N6 C26 176.1(3)
C23 C22 N6 Cu1 -172.6(3)
C21 C22 N6 Cu1 3.4(4)
O5 Cu1 N6 C26 -6.3(3)
N5 Cu1 N6 C26 -168.8(4)
N4 Cu1 N6 C26 169.4(3)
O4 Cu1 N6 C26 -105.5(3)
N3 Cu1 N6 C26 82.4(3)
O6 Cu1 N6 C26 -50.2(3)
O5 Cu1 N6 C22 165.7(2)
N5 Cu1 N6 C22 3.2(6)
N4 Cu1 N6 C22 -18.6(2)
O4 Cu1 N6 C22 66.5(2)
N3 Cu1 N6 C22 -105.6(2)
O6 Cu1 N6 C22 121.8(2)
O6 C27 O5 Cu1 15.9(4)
C28 C27 O5 Cu1 -163.5(2)
N6 Cu1 O5 C27 -85.6(2)
N5 Cu1 O5 C27 90.6(2)
N4 Cu1 O5 C27 161.2(11)
O4 Cu1 O5 C27 0.0(2)
N3 Cu1 O5 C27 -179.4(2)
O6 Cu1 O5 C27 -7.2(2)
O5 C27 O6 Cu1 -8.9(2)
C28 C27 O6 Cu1 170.5(3)
O5 Cu1 O6 C27 6.80(19)
N6 Cu1 O6 C27 110.4(2)
N5 Cu1 O6 C27 -80.9(2)
N4 Cu1 O6 C27 -171.7(2)
O4 Cu1 O6 C27 -164.5(2)
N3 Cu1 O6 C27 17.4(2)
O8 C34 C35 C40 -177.4(3)
O7 C34 C35 C40 1.1(5)
O8 C34 C35 C36 -2.0(5)
O7 C34 C35 C36 176.5(3)
C40 C35 C36 C37 2.4(5)
C34 C35 C36 C37 -173.2(3)
C35 C36 C37 C38 -0.6(5)
C36 C37 C38 C39 -1.2(6)
C37 C38 C39 C40 1.2(6)
C38 C39 C40 C35 0.6(6)
C36 C35 C40 C39 -2.4(5)
C34 C35 C40 C39 173.1(3)
